data_4111443
loop_
_publ_author_name
'Dennis G. H. Hetterscheid'
'Jasper Kaiser'
'Eduard Reijerse'
'Theo P. J. Peters'
'Simone Thewissen'
'Arno N. J. Blok'
'Jan M. M. Smits'
'Ren\'e de Gelder'
'Bas de Bruin'

_publ_contact_author
;
        Dr. B. de Bruin
        Department of Metal-Organic Chemistry
        Institute for Molecules and Materials
        Radboud University Nijmegen
        Toernooiveld 1
        NL-6525 ED  Nijmegen
        The Netherlands
;
_publ_contact_author_email BdeBruin@sci.kun.nl
_publ_contact_author_fax '031 024 3553450'
_publ_contact_author_phone '031 024 3652464'
_publ_section_title
;
 IrII(ethene): Metal or Carbon Radical?
;
_journal_name_full 'Journal of the American Chemical Society'
_journal_page_first 1895
_journal_page_last 1905
_journal_paper_doi 10.1021/ja0439470
_journal_volume 127
_journal_year 2005
_chemical_formula_sum 'C81 H91 B2 Ir N6 O3'
_chemical_formula_weight 1410.42
_chemical_name_systematic
;
 ?
;
_space_group_IT_number 2
_symmetry_cell_setting triclinic
_symmetry_space_group_name_Hall '-P 1'
_symmetry_space_group_name_H-M 'P -1'
_atom_sites_solution_hydrogens geom
_atom_sites_solution_primary direct
_atom_sites_solution_secondary difmap
_audit_creation_date 2004-09-30
_audit_creation_method 'SHELXL, adapted and expanded'
_cell_angle_alpha 86.599(9)
_cell_angle_beta 68.876(5)
_cell_angle_gamma 61.576(9)
_cell_formula_units_Z 2
_cell_length_a 14.4595(18)
_cell_length_b 15.1210(15)
_cell_length_c 19.5755(8)
_cell_measurement_reflns_used 126903
_cell_measurement_temperature 208(2)
_cell_measurement_theta_max 27.500
_cell_measurement_theta_min 3.520
_cell_volume 3478.1(7)
_computing_data_collection
;
Nonius "Collect" program suite (Nonius, 1999)
;
_computing_data_reduction
;
Nonius "EvalCCD" program suite (Duisenberg, 1998)
;
_computing_molecular_graphics
;
PLATON (Spek, 2003)
;
_computing_structure_refinement 'SHELXL-97 (Sheldrick, 1997)'
_computing_structure_solution
;
DIRDIF (Beurskens et al., 1996),
PATTY (Beurskens et al., 1987)
;
_diffrn_ambient_temperature 208(2)
_diffrn_detector_area_resol_mean 18.4
_diffrn_measured_fraction_theta_full 1.00
_diffrn_measurement_device 'Nonius KappaCCD'
_diffrn_measurement_method 'area detector \f and \w scan'
_diffrn_radiation_monochromator graphite
_diffrn_radiation_source 'fine-focus sealed tube'
_diffrn_radiation_type MoK\a
_diffrn_radiation_wavelength 0.71073
_diffrn_reflns_av_R_equivalents 0.0391
_diffrn_reflns_av_sigmaI/netI 0.0279
_diffrn_reflns_limit_h_max 18
_diffrn_reflns_limit_h_min -18
_diffrn_reflns_limit_k_max 19
_diffrn_reflns_limit_k_min -19
_diffrn_reflns_limit_l_max 25
_diffrn_reflns_limit_l_min -25
_diffrn_reflns_number 126903
_diffrn_reflns_theta_full 27.50
_diffrn_reflns_theta_max 27.50
_diffrn_reflns_theta_min 3.52
_diffrn_standards_decay_% 0.000
_diffrn_standards_interval_time 0
_diffrn_standards_number 0
_exptl_absorpt_coefficient_mu 1.973
_exptl_absorpt_correction_T_max 0.759
_exptl_absorpt_correction_T_min 0.660
_exptl_absorpt_correction_type multi-scan
_exptl_absorpt_process_details 'SADABS multiscan (Sheldrick, 1996)'
_exptl_crystal_colour yellow
_exptl_crystal_density_diffrn 1.347
_exptl_crystal_description 'rough fragment'
_exptl_crystal_F_000 1460
_exptl_crystal_size_max 0.22
_exptl_crystal_size_mid 0.18
_exptl_crystal_size_min 0.14
_refine_diff_density_max 0.899
_refine_diff_density_min -0.914
_refine_diff_density_rms 0.070
_refine_ls_extinction_method none
_refine_ls_goodness_of_fit_all 1.099
_refine_ls_goodness_of_fit_ref 1.099
_refine_ls_hydrogen_treatment mixed
_refine_ls_matrix_type full
_refine_ls_number_parameters 848
_refine_ls_number_reflns 15942
_refine_ls_number_restraints 0
_refine_ls_restrained_S_all 1.099
_refine_ls_R_factor_all 0.0338
_refine_ls_R_factor_gt 0.0245
_refine_ls_R_factor_obs 0.0245
_refine_ls_shift/esd_max 0.004
_refine_ls_shift/esd_mean 0.000
_refine_ls_shift/su_max 0.004
_refine_ls_shift/su_mean 0.000
_refine_ls_structure_factor_coef Fsqd
_refine_ls_weighting_details
;
w=1/[\s^2^(Fo^2^)+(0.0133P)^2^+3.2045P] where P=(Fo^2^+2Fc^2^)/3
;
_refine_ls_weighting_scheme calc
_refine_ls_wR_factor_all 0.0510
_refine_ls_wR_factor_gt 0.0480
_refine_ls_wR_factor_obs 0.0480
_refine_ls_wR_factor_ref 0.0510
_reflns_number_gt 14183
_reflns_number_observed 14183
_reflns_number_total 15942
_reflns_observed_criterion >2sigma(I)
_reflns_threshold_expression >2sigma(I)
_cod_data_source_file ja0439470si20041116_095112_1.cif
_cod_data_source_block JASP01
_cod_original_cell_volume 3478.1(6)
_cod_database_code 4111443

loop_
_symmetry_equiv_pos_as_xyz
'x, y, z'
'-x, -y, -z'

loop_
_atom_site_label
_atom_site_type_symbol
_atom_site_fract_x
_atom_site_fract_y
_atom_site_fract_z
_atom_site_U_iso_or_equiv
_atom_site_adp_type
_atom_site_occupancy
_atom_site_calc_flag
_atom_site_refinement_flags
Ir1 Ir 0.049460(7) 0.273544(6) 0.223882(4) 0.01804(3) Uani 1 d .
N1 N -0.06921(15) 0.22045(13) 0.26368(10) 0.0227(4) Uani 1 d .
N2 N 0.17023(15) 0.31723(13) 0.21670(9) 0.0208(4) Uani 1 d .
N3 N 0.16198(15) 0.11379(13) 0.20385(10) 0.0243(4) Uani 1 d .
N4 N 0.05462(16) 0.25659(13) 0.32760(9) 0.0218(4) Uani 1 d .
N5 N 0.05589(16) 0.29818(14) 0.11730(9) 0.0231(4) Uani 1 d .
H5 H 0.1226 0.2567 0.0848 0.028 Uiso 1 calc R
C1 C -0.0118(2) 0.35832(17) 0.08489(12) 0.0264(5) Uani 1 d .
C2 C 0.0352(2) 0.3448(2) 0.00118(13) 0.0426(7) Uani 1 d .
H2A H 0.0055 0.3097 -0.0169 0.064 Uiso 1 calc R
H2B H 0.1174 0.3053 -0.0175 0.064 Uiso 1 calc R
H2C H 0.0128 0.4108 -0.0157 0.064 Uiso 1 calc R
O1 O -0.11349(14) 0.42609(12) 0.11915(9) 0.0333(4) Uani 1 d .
O2 O -0.06961(12) 0.42025(10) 0.27525(8) 0.0217(3) Uani 1 d .
N6 N -0.14600(15) 0.50162(13) 0.24947(9) 0.0215(4) Uani 1 d .
H6 H -0.1357 0.4763 0.2042 0.032 Uiso 1 calc R
C3 C -0.1127(2) 0.58529(16) 0.23581(12) 0.0265(5) Uani 1 d .
C3A C 0.0036(2) 0.54242(18) 0.17261(13) 0.0324(5) Uani 1 d .
H3A1 H 0.0612 0.4923 0.1893 0.049 Uiso 1 calc R
H3A2 H 0.0205 0.5970 0.1572 0.049 Uiso 1 calc R
H3A3 H 0.0028 0.5108 0.1313 0.049 Uiso 1 calc R
C3B C -0.1043(2) 0.62082(19) 0.30378(14) 0.0359(6) Uani 1 d .
H3B1 H -0.1800 0.6613 0.3408 0.054 Uiso 1 calc R
H3B2 H -0.0667 0.6615 0.2897 0.054 Uiso 1 calc R
H3B3 H -0.0609 0.5622 0.3239 0.054 Uiso 1 calc R
C4 C -0.2004(2) 0.67235(18) 0.21129(14) 0.0351(6) Uani 1 d .
H4A H -0.1836 0.7286 0.2054 0.042 Uiso 1 calc R
H4B H -0.1927 0.6491 0.1629 0.042 Uiso 1 calc R
C5 C -0.3224(2) 0.71151(19) 0.26469(15) 0.0406(6) Uani 1 d .
H5A H -0.3328 0.7386 0.3127 0.049 Uiso 1 calc R
H5B H -0.3742 0.7662 0.2456 0.049 Uiso 1 calc R
C6 C -0.3483(2) 0.62493(19) 0.27335(14) 0.0365(6) Uani 1 d .
H6A H -0.3425 0.6021 0.2254 0.044 Uiso 1 calc R
H6B H -0.4271 0.6502 0.3079 0.044 Uiso 1 calc R
C7 C -0.27057(19) 0.53355(17) 0.30129(13) 0.0283(5) Uani 1 d .
C7A C -0.2900(2) 0.4452(2) 0.29334(15) 0.0379(6) Uani 1 d .
H7A1 H -0.3702 0.4664 0.3179 0.057 Uiso 1 calc R
H7A2 H -0.2469 0.3895 0.3157 0.057 Uiso 1 calc R
H7A3 H -0.2653 0.4230 0.2413 0.057 Uiso 1 calc R
C7B C -0.2924(2) 0.5576(2) 0.38200(13) 0.0362(6) Uani 1 d .
H7B1 H -0.3606 0.5557 0.4137 0.054 Uiso 1 calc R
H7B2 H -0.3023 0.6246 0.3904 0.054 Uiso 1 calc R
H7B3 H -0.2283 0.5076 0.3933 0.054 Uiso 1 calc R
C11 C -0.0534(2) 0.25974(18) 0.37653(12) 0.0272(5) Uani 1 d .
H11A H -0.1145 0.3304 0.3922 0.033 Uiso 1 calc R
H11B H -0.0447 0.2288 0.4208 0.033 Uiso 1 calc R
C12 C -0.0832(2) 0.20305(17) 0.33542(12) 0.0275(5) Uani 1 d .
C13 C -0.1248(2) 0.1409(2) 0.36976(14) 0.0403(6) Uani 1 d .
H13 H -0.1331 0.1309 0.4190 0.048 Uiso 1 calc R
C14 C -0.1545(3) 0.0928(2) 0.32985(16) 0.0507(8) Uani 1 d .
H14 H -0.1789 0.0463 0.3505 0.061 Uiso 1 calc R
C15 C -0.1477(2) 0.1144(2) 0.26017(15) 0.0420(7) Uani 1 d .
H15 H -0.1704 0.0842 0.2336 0.050 Uiso 1 calc R
C16 C -0.1078(2) 0.18010(18) 0.22748(13) 0.0277(5) Uani 1 d .
C17 C -0.1153(2) 0.2084(2) 0.15460(13) 0.0349(6) Uani 1 d .
H17A H -0.1022 0.2658 0.1437 0.052 Uiso 1 calc R
H17B H -0.1903 0.2266 0.1564 0.052 Uiso 1 calc R
H17C H -0.0584 0.1513 0.1163 0.052 Uiso 1 calc R
C21 C 0.0670(2) 0.34117(17) 0.35062(11) 0.0237(5) Uani 1 d .
H21A H 0.0945 0.3247 0.3912 0.028 Uiso 1 calc R
H21B H -0.0067 0.4035 0.3679 0.028 Uiso 1 calc R
C22 C 0.15020(18) 0.35615(16) 0.28512(12) 0.0226(4) Uani 1 d .
C23 C 0.2054(2) 0.40408(18) 0.29508(13) 0.0300(5) Uani 1 d .
H23 H 0.1875 0.4320 0.3427 0.036 Uiso 1 calc R
C24 C 0.2874(2) 0.41124(19) 0.23489(14) 0.0331(5) Uani 1 d .
H24 H 0.3235 0.4468 0.2402 0.040 Uiso 1 calc R
C25 C 0.3147(2) 0.36447(18) 0.16674(13) 0.0300(5) Uani 1 d .
H25 H 0.3739 0.3642 0.1255 0.036 Uiso 1 calc R
C26 C 0.25643(18) 0.31785(16) 0.15802(12) 0.0235(5) Uani 1 d .
C27 C 0.2919(2) 0.26648(19) 0.08321(12) 0.0323(5) Uani 1 d .
H27A H 0.2826 0.2067 0.0882 0.048 Uiso 1 calc R
H27B H 0.3710 0.2466 0.0549 0.048 Uiso 1 calc R
H27C H 0.2452 0.3128 0.0579 0.048 Uiso 1 calc R
C31 C 0.1573(2) 0.15842(17) 0.32273(13) 0.0288(5) Uani 1 d .
H31A H 0.2228 0.1693 0.3098 0.035 Uiso 1 calc R
H31B H 0.1448 0.1340 0.3710 0.035 Uiso 1 calc R
C32 C 0.1818(2) 0.08048(17) 0.26626(13) 0.0293(5) Uani 1 d .
C33 C 0.2257(3) -0.01970(19) 0.27730(16) 0.0460(7) Uani 1 d .
H33 H 0.2387 -0.0389 0.3209 0.055 Uiso 1 calc R
C34 C 0.2506(3) -0.0917(2) 0.22412(18) 0.0530(8) Uani 1 d .
H34 H 0.2784 -0.1604 0.2311 0.064 Uiso 1 calc R
C35 C 0.2334(2) -0.06001(19) 0.16064(16) 0.0432(7) Uani 1 d .
H35 H 0.2508 -0.1081 0.1233 0.052 Uiso 1 calc R
C36 C 0.1907(2) 0.04164(17) 0.14995(13) 0.0305(5) Uani 1 d .
C37 C 0.1825(2) 0.0677(2) 0.07690(15) 0.0428(7) Uani 1 d .
H37A H 0.1106 0.1284 0.0844 0.064 Uiso 1 calc R
H37B H 0.1870 0.0119 0.0514 0.064 Uiso 1 calc R
H37C H 0.2445 0.0798 0.0474 0.064 Uiso 1 calc R
B1A B 0.7843(2) 0.33714(19) 0.60590(14) 0.0253(5) Uani 1 d .
C41A C 0.9192(2) 0.24891(17) 0.57726(12) 0.0262(5) Uani 1 d .
C42A C 1.0024(2) 0.26426(19) 0.58733(14) 0.0337(5) Uani 1 d .
H42A H 0.9804 0.3285 0.6091 0.040 Uiso 1 calc R
C43A C 1.1150(2) 0.1898(2) 0.56684(15) 0.0395(6) Uani 1 d .
H43A H 1.1668 0.2042 0.5752 0.047 Uiso 1 calc R
C44A C 1.1514(2) 0.0943(2) 0.53415(14) 0.0395(6) Uani 1 d .
H44A H 1.2277 0.0432 0.5203 0.047 Uiso 1 calc R
C45A C 1.0738(2) 0.07575(18) 0.52242(14) 0.0366(6) Uani 1 d .
H45A H 1.0972 0.0116 0.4997 0.044 Uiso 1 calc R
C46A C 0.9606(2) 0.15110(17) 0.54381(13) 0.0297(5) Uani 1 d .
H46A H 0.9096 0.1356 0.5354 0.036 Uiso 1 calc R
C51A C 0.7142(2) 0.30785(17) 0.56896(12) 0.0271(5) Uani 1 d .
C52A C 0.6716(2) 0.36060(19) 0.51651(13) 0.0314(5) Uani 1 d .
H52A H 0.6853 0.4146 0.5002 0.038 Uiso 1 calc R
C53A C 0.6103(2) 0.3371(2) 0.48738(15) 0.0425(6) Uani 1 d .
H53A H 0.5830 0.3751 0.4525 0.051 Uiso 1 calc R
C54A C 0.5895(2) 0.2583(2) 0.50946(17) 0.0480(7) Uani 1 d .
H54A H 0.5485 0.2418 0.4897 0.058 Uiso 1 calc R
C55A C 0.6292(2) 0.2041(2) 0.56050(17) 0.0471(7) Uani 1 d .
H55A H 0.6156 0.1499 0.5758 0.057 Uiso 1 calc R
C56A C 0.6898(2) 0.22896(19) 0.58993(15) 0.0378(6) Uani 1 d .
H56A H 0.7153 0.1910 0.6254 0.045 Uiso 1 calc R
C61A C 0.7261(2) 0.34760(16) 0.69703(13) 0.0277(5) Uani 1 d .
C62A C 0.6109(2) 0.37704(19) 0.73386(14) 0.0362(6) Uani 1 d .
H62A H 0.5669 0.3887 0.7054 0.043 Uiso 1 calc R
C63A C 0.5585(3) 0.3898(2) 0.81012(15) 0.0485(7) Uani 1 d .
H63A H 0.4809 0.4090 0.8321 0.058 Uiso 1 calc R
C64A C 0.6197(3) 0.3745(2) 0.85369(15) 0.0541(8) Uani 1 d .
H64A H 0.5847 0.3834 0.9055 0.065 Uiso 1 calc R
C65A C 0.7328(3) 0.3460(2) 0.82024(16) 0.0533(8) Uani 1 d .
H65A H 0.7755 0.3359 0.8493 0.064 Uiso 1 calc R
C66A C 0.7847(2) 0.3319(2) 0.74359(14) 0.0403(6) Uani 1 d .
H66A H 0.8628 0.3109 0.7222 0.048 Uiso 1 calc R
C71A C 0.77031(19) 0.44892(16) 0.58277(12) 0.0237(5) Uani 1 d .
C72A C 0.6642(2) 0.53736(18) 0.61216(13) 0.0310(5) Uani 1 d .
H72A H 0.6026 0.5323 0.6469 0.037 Uiso 1 calc R
C73A C 0.6469(2) 0.63207(18) 0.59184(14) 0.0371(6) Uani 1 d .
H73A H 0.5745 0.6893 0.6127 0.044 Uiso 1 calc R
C74A C 0.7354(2) 0.64254(19) 0.54130(14) 0.0387(6) Uani 1 d .
H74A H 0.7241 0.7067 0.5282 0.046 Uiso 1 calc R
C75A C 0.8408(2) 0.55748(19) 0.51027(13) 0.0345(6) Uani 1 d .
H75A H 0.9017 0.5632 0.4753 0.041 Uiso 1 calc R
C76A C 0.8566(2) 0.46306(18) 0.53087(12) 0.0292(5) Uani 1 d .
H76A H 0.9290 0.4061 0.5088 0.035 Uiso 1 calc R
B1B B 0.6443(2) 0.0408(2) 0.18212(15) 0.0303(6) Uani 1 d .
C41B C 0.5695(2) 0.05158(18) 0.27096(14) 0.0321(5) Uani 1 d .
C42B C 0.4754(2) 0.0366(2) 0.29734(14) 0.0408(6) Uani 1 d .
H42B H 0.4522 0.0207 0.2629 0.049 Uiso 1 calc R
C43B C 0.4141(3) 0.0441(2) 0.37215(16) 0.0492(7) Uani 1 d .
H43B H 0.3503 0.0347 0.3870 0.059 Uiso 1 calc R
C44B C 0.4458(3) 0.0652(2) 0.42469(15) 0.0466(7) Uani 1 d .
H44B H 0.4052 0.0691 0.4753 0.056 Uiso 1 calc R
C45B C 0.5379(3) 0.0803(2) 0.40159(16) 0.0483(7) Uani 1 d .
H45B H 0.5613 0.0945 0.4366 0.058 Uiso 1 calc R
C46B C 0.5969(3) 0.0748(2) 0.32689(15) 0.0437(7) Uani 1 d .
H46B H 0.6585 0.0873 0.3129 0.052 Uiso 1 calc R
C51B C 0.6192(2) 0.15274(18) 0.15533(15) 0.0377(6) Uani 1 d .
C52B C 0.5900(2) 0.2365(2) 0.20158(18) 0.0451(7) Uani 1 d .
H52B H 0.5781 0.2309 0.2518 0.054 Uiso 1 calc R
C53B C 0.5778(3) 0.3277(2) 0.1762(2) 0.0608(10) Uani 1 d .
H53B H 0.5581 0.3821 0.2092 0.073 Uiso 1 calc R
C54B C 0.5945(3) 0.3389(2) 0.1035(2) 0.0736(12) Uani 1 d .
H54B H 0.5868 0.4005 0.0864 0.088 Uiso 1 calc R
C55B C 0.6224(3) 0.2590(3) 0.0558(2) 0.0719(11) Uani 1 d .
H55B H 0.6340 0.2656 0.0058 0.086 Uiso 1 calc R
C56B C 0.6335(3) 0.1684(2) 0.08197(17) 0.0537(8) Uani 1 d .
H56B H 0.6516 0.1150 0.0487 0.064 Uiso 1 calc R
C61B C 0.7823(2) -0.02746(18) 0.16394(15) 0.0339(6) Uani 1 d .
C62B C 0.8626(2) -0.0242(2) 0.09867(16) 0.0444(7) Uani 1 d .
H62B H 0.8361 0.0198 0.0659 0.053 Uiso 1 calc R
C63B C 0.9788(3) -0.0821(3) 0.0797(2) 0.0615(9) Uani 1 d .
H63B H 1.0290 -0.0778 0.0347 0.074 Uiso 1 calc R
C64B C 1.0205(3) -0.1461(3) 0.1269(3) 0.0742(12) Uani 1 d .
H64B H 1.0992 -0.1849 0.1150 0.089 Uiso 1 calc R
C65B C 0.9453(3) -0.1523(2) 0.1918(2) 0.0674(10) Uani 1 d .
H65B H 0.9729 -0.1957 0.2244 0.081 Uiso 1 calc R
C66B C 0.8287(3) -0.0948(2) 0.20952(18) 0.0470(7) Uani 1 d .
H66B H 0.7792 -0.1016 0.2538 0.056 Uiso 1 calc R
C71B C 0.6090(2) -0.01781(17) 0.13713(12) 0.0284(5) Uani 1 d .
C72B C 0.6651(2) -0.12329(17) 0.12102(13) 0.0294(5) Uani 1 d .
H72B H 0.7337 -0.1611 0.1282 0.035 Uiso 1 calc R
C73B C 0.6245(2) -0.1750(2) 0.09492(14) 0.0389(6) Uani 1 d .
H73B H 0.6638 -0.2463 0.0865 0.047 Uiso 1 calc R
C74B C 0.5259(2) -0.1210(2) 0.08140(15) 0.0454(7) Uani 1 d .
H74B H 0.4969 -0.1551 0.0642 0.054 Uiso 1 calc R
C75B C 0.4707(2) -0.0169(2) 0.09344(15) 0.0469(7) Uani 1 d .
H75B H 0.4050 0.0205 0.0828 0.056 Uiso 1 calc R
C76B C 0.5109(2) 0.0333(2) 0.12111(15) 0.0398(6) Uani 1 d .
H76B H 0.4708 0.1047 0.1295 0.048 Uiso 1 calc R
C81 C -0.2682(3) 0.5021(3) 0.0056(2) 0.0749(11) Uani 1 d .
H81A H -0.2570 0.4402 0.0274 0.112 Uiso 1 calc R
H81B H -0.2243 0.4853 -0.0472 0.112 Uiso 1 calc R
H81C H -0.3481 0.5449 0.0145 0.112 Uiso 1 calc R
O81 O -0.2324(3) 0.55349(19) 0.03745(18) 0.0907(9) Uani 1 d .
H81 H -0.2018 0.5179 0.0651 0.136 Uiso 1 calc R

loop_
_atom_site_aniso_label
_atom_site_aniso_U_11
_atom_site_aniso_U_22
_atom_site_aniso_U_33
_atom_site_aniso_U_23
_atom_site_aniso_U_13
_atom_site_aniso_U_12
Ir1 0.02171(4) 0.01723(4) 0.01656(4) 0.00274(3) -0.00933(3) -0.00908(3)
N1 0.0251(10) 0.0206(9) 0.0259(9) 0.0041(7) -0.0113(8) -0.0126(8)
N2 0.0224(9) 0.0194(9) 0.0214(9) 0.0024(7) -0.0113(8) -0.0085(8)
N3 0.0252(10) 0.0195(9) 0.0270(10) 0.0015(7) -0.0106(8) -0.0093(8)
N4 0.0286(10) 0.0225(9) 0.0174(8) 0.0043(7) -0.0119(8) -0.0128(8)
N5 0.0244(10) 0.0266(10) 0.0169(9) 0.0023(7) -0.0082(8) -0.0111(8)
C1 0.0329(13) 0.0292(12) 0.0219(11) 0.0051(9) -0.0138(10) -0.0166(11)
C2 0.0470(16) 0.0525(17) 0.0229(12) 0.0083(12) -0.0168(12) -0.0180(14)
O1 0.0334(10) 0.0325(9) 0.0274(8) 0.0010(7) -0.0169(8) -0.0069(8)
O2 0.0236(8) 0.0182(7) 0.0202(7) 0.0026(6) -0.0108(6) -0.0062(6)
N6 0.0226(9) 0.0188(9) 0.0196(9) 0.0029(7) -0.0092(7) -0.0068(8)
C3 0.0310(13) 0.0201(11) 0.0271(11) 0.0064(9) -0.0117(10) -0.0114(10)
C3A 0.0327(13) 0.0274(12) 0.0350(13) 0.0102(10) -0.0108(11) -0.0151(11)
C3B 0.0476(16) 0.0288(13) 0.0381(14) 0.0034(11) -0.0193(12) -0.0215(12)
C4 0.0394(15) 0.0240(12) 0.0359(13) 0.0088(10) -0.0158(12) -0.0106(11)
C5 0.0346(15) 0.0262(13) 0.0430(15) 0.0060(11) -0.0150(12) -0.0014(11)
C6 0.0246(13) 0.0347(14) 0.0377(14) 0.0026(11) -0.0110(11) -0.0055(11)
C7 0.0212(12) 0.0281(12) 0.0291(12) 0.0026(10) -0.0069(10) -0.0089(10)
C7A 0.0276(13) 0.0381(15) 0.0457(15) 0.0031(12) -0.0103(12) -0.0165(12)
C7B 0.0326(14) 0.0355(14) 0.0270(12) 0.0019(10) -0.0051(11) -0.0107(11)
C11 0.0346(13) 0.0348(13) 0.0180(10) 0.0082(9) -0.0093(10) -0.0223(11)
C12 0.0316(13) 0.0255(12) 0.0252(11) 0.0068(9) -0.0097(10) -0.0149(10)
C13 0.0601(18) 0.0511(17) 0.0332(13) 0.0251(12) -0.0269(13) -0.0402(15)
C14 0.076(2) 0.064(2) 0.0508(17) 0.0275(15) -0.0332(16) -0.0583(19)
C15 0.0592(18) 0.0501(17) 0.0445(15) 0.0138(13) -0.0267(14) -0.0432(15)
C16 0.0306(13) 0.0295(12) 0.0280(12) 0.0022(10) -0.0122(10) -0.0175(11)
C17 0.0443(15) 0.0435(15) 0.0330(13) 0.0072(11) -0.0198(12) -0.0300(13)
C21 0.0325(12) 0.0257(11) 0.0184(10) 0.0020(9) -0.0121(9) -0.0164(10)
C22 0.0235(11) 0.0225(11) 0.0224(11) 0.0014(9) -0.0113(9) -0.0098(9)
C23 0.0335(13) 0.0335(13) 0.0273(12) -0.0016(10) -0.0126(10) -0.0182(11)
C24 0.0345(14) 0.0355(14) 0.0382(14) 0.0027(11) -0.0149(11) -0.0226(12)
C25 0.0267(12) 0.0343(13) 0.0298(12) 0.0039(10) -0.0097(10) -0.0161(11)
C26 0.0197(11) 0.0221(11) 0.0243(11) 0.0007(9) -0.0092(9) -0.0060(9)
C27 0.0273(13) 0.0418(14) 0.0237(11) -0.0022(10) -0.0068(10) -0.0152(11)
C31 0.0352(13) 0.0238(12) 0.0303(12) 0.0108(10) -0.0212(11) -0.0110(10)
C32 0.0333(13) 0.0220(11) 0.0323(12) 0.0071(10) -0.0158(11) -0.0111(10)
C33 0.0624(19) 0.0264(14) 0.0467(16) 0.0118(12) -0.0279(15) -0.0154(13)
C34 0.070(2) 0.0212(13) 0.0613(19) 0.0086(13) -0.0236(17) -0.0186(14)
C35 0.0485(17) 0.0234(13) 0.0503(17) -0.0060(12) -0.0149(14) -0.0136(12)
C36 0.0271(12) 0.0245(12) 0.0360(13) -0.0044(10) -0.0104(10) -0.0098(10)
C37 0.0501(17) 0.0313(14) 0.0427(15) -0.0098(12) -0.0239(13) -0.0105(13)
B1A 0.0324(14) 0.0221(13) 0.0267(13) 0.0040(10) -0.0134(11) -0.0158(11)
C41A 0.0344(13) 0.0231(11) 0.0236(11) 0.0055(9) -0.0127(10) -0.0151(10)
C42A 0.0351(14) 0.0286(13) 0.0393(14) 0.0011(11) -0.0145(11) -0.0163(11)
C43A 0.0320(14) 0.0418(15) 0.0456(15) 0.0061(12) -0.0148(12) -0.0187(12)
C44A 0.0332(14) 0.0337(14) 0.0367(14) 0.0086(11) -0.0079(12) -0.0096(12)
C45A 0.0465(16) 0.0224(12) 0.0328(13) 0.0037(10) -0.0134(12) -0.0119(11)
C46A 0.0396(14) 0.0241(12) 0.0296(12) 0.0070(10) -0.0167(11) -0.0164(11)
C51A 0.0293(12) 0.0245(12) 0.0271(11) -0.0014(9) -0.0080(10) -0.0142(10)
C52A 0.0342(14) 0.0343(13) 0.0303(12) 0.0006(10) -0.0117(11) -0.0201(11)
C53A 0.0408(16) 0.0509(17) 0.0399(15) -0.0027(13) -0.0198(13) -0.0214(14)
C54A 0.0373(16) 0.0511(18) 0.0578(18) -0.0170(15) -0.0157(14) -0.0222(14)
C55A 0.0429(16) 0.0357(15) 0.0636(19) -0.0090(14) -0.0072(14) -0.0274(13)
C56A 0.0429(15) 0.0303(13) 0.0454(15) 0.0046(11) -0.0156(13) -0.0225(12)
C61A 0.0353(13) 0.0186(11) 0.0290(12) 0.0046(9) -0.0144(10) -0.0116(10)
C62A 0.0376(15) 0.0329(14) 0.0333(13) 0.0047(11) -0.0127(11) -0.0142(12)
C63A 0.0445(17) 0.0399(16) 0.0369(15) 0.0037(12) -0.0032(13) -0.0112(13)
C64A 0.069(2) 0.0374(16) 0.0257(13) 0.0044(12) -0.0112(14) -0.0087(15)
C65A 0.065(2) 0.0482(18) 0.0349(15) 0.0070(13) -0.0289(15) -0.0113(16)
C66A 0.0447(16) 0.0392(15) 0.0334(14) 0.0054(11) -0.0199(12) -0.0142(13)
C71A 0.0331(13) 0.0227(11) 0.0242(11) 0.0023(9) -0.0159(10) -0.0166(10)
C72A 0.0332(13) 0.0298(13) 0.0339(13) 0.0057(10) -0.0143(11) -0.0172(11)
C73A 0.0421(15) 0.0230(12) 0.0433(15) 0.0054(11) -0.0208(12) -0.0106(11)
C74A 0.0625(19) 0.0286(13) 0.0366(14) 0.0126(11) -0.0248(13) -0.0275(13)
C75A 0.0506(16) 0.0396(14) 0.0249(12) 0.0081(11) -0.0147(11) -0.0308(13)
C76A 0.0370(14) 0.0296(12) 0.0219(11) 0.0000(9) -0.0100(10) -0.0174(11)
B1B 0.0305(15) 0.0226(13) 0.0342(14) 0.0028(11) -0.0101(12) -0.0116(11)
C41B 0.0360(14) 0.0238(12) 0.0373(13) 0.0024(10) -0.0144(11) -0.0146(11)
C42B 0.0408(16) 0.0515(17) 0.0347(14) 0.0071(12) -0.0159(12) -0.0248(14)
C43B 0.0421(17) 0.068(2) 0.0419(16) 0.0144(14) -0.0156(13) -0.0308(16)
C44B 0.0532(18) 0.0490(17) 0.0331(14) 0.0080(13) -0.0145(13) -0.0232(15)
C45B 0.071(2) 0.0506(18) 0.0397(15) 0.0068(13) -0.0281(15) -0.0366(16)
C46B 0.0561(18) 0.0473(17) 0.0456(16) 0.0067(13) -0.0206(14) -0.0376(15)
C51B 0.0261(13) 0.0238(12) 0.0469(15) 0.0025(11) -0.0014(11) -0.0087(10)
C52B 0.0305(14) 0.0294(14) 0.0663(19) 0.0002(13) -0.0092(13) -0.0136(11)
C53B 0.0361(17) 0.0254(15) 0.106(3) 0.0003(16) -0.0105(18) -0.0145(13)
C54B 0.0405(18) 0.0296(17) 0.117(3) 0.0244(19) 0.0001(19) -0.0150(14)
C55B 0.053(2) 0.0432(19) 0.072(2) 0.0263(18) 0.0062(17) -0.0112(16)
C56B 0.0484(18) 0.0279(14) 0.0482(17) 0.0051(12) 0.0034(14) -0.0069(13)
C61B 0.0337(14) 0.0248(12) 0.0466(15) -0.0007(11) -0.0161(12) -0.0156(11)
C62B 0.0340(15) 0.0456(16) 0.0499(17) 0.0028(13) -0.0162(13) -0.0160(13)
C63B 0.0345(17) 0.061(2) 0.080(2) 0.0110(18) -0.0143(16) -0.0219(16)
C64B 0.0352(18) 0.054(2) 0.136(4) 0.030(2) -0.038(2) -0.0214(16)
C65B 0.055(2) 0.0436(18) 0.123(3) 0.039(2) -0.053(2) -0.0280(16)
C66B 0.0463(17) 0.0323(14) 0.075(2) 0.0187(14) -0.0303(16) -0.0247(13)
C71B 0.0279(12) 0.0269(12) 0.0244(11) 0.0043(9) -0.0082(10) -0.0101(10)
C72B 0.0318(13) 0.0269(12) 0.0294(12) 0.0037(10) -0.0154(10) -0.0115(10)
C73B 0.0431(16) 0.0343(14) 0.0339(13) -0.0038(11) -0.0135(12) -0.0148(12)
C74B 0.0412(16) 0.0590(19) 0.0350(14) -0.0119(13) -0.0114(12) -0.0239(15)
C75B 0.0322(15) 0.0573(19) 0.0426(16) -0.0020(14) -0.0190(13) -0.0111(14)
C76B 0.0320(14) 0.0324(14) 0.0419(15) 0.0024(11) -0.0151(12) -0.0048(11)
C81 0.070(3) 0.102(3) 0.077(3) 0.037(2) -0.038(2) -0.055(2)
O81 0.126(2) 0.0528(15) 0.118(2) 0.0293(15) -0.095(2) -0.0299(16)

loop_
_atom_type_symbol
_atom_type_description
_atom_type_scat_dispersion_real
_atom_type_scat_dispersion_imag
_atom_type_scat_source
C C 0.0033 0.0016 'International Tables Vol C Tables 4.2.6.8 and 6.1.1.4'
H H 0.0000 0.0000 'International Tables Vol C Tables 4.2.6.8 and 6.1.1.4'
N N 0.0061 0.0033 'International Tables Vol C Tables 4.2.6.8 and 6.1.1.4'
O O 0.0106 0.0060 'International Tables Vol C Tables 4.2.6.8 and 6.1.1.4'
Ir Ir -1.4442 7.9887 'International Tables Vol C Tables 4.2.6.8 and 6.1.1.4'
B B 0.0013 0.0007 'International Tables Vol C Tables 4.2.6.8 and 6.1.1.4'

loop_
_geom_angle_atom_site_label_1
_geom_angle_atom_site_label_2
_geom_angle_atom_site_label_3
_geom_angle
_geom_angle_publ_flag
N4 Ir1 O2 81.17(6) y
N4 Ir1 N5 173.47(7) y
O2 Ir1 N5 97.54(6) y
N4 Ir1 N2 78.76(7) y
O2 Ir1 N2 85.24(6) y
N5 Ir1 N2 94.76(7) y
N4 Ir1 N1 83.43(7) y
O2 Ir1 N1 93.25(6) y
N5 Ir1 N1 103.06(7) y
N2 Ir1 N1 162.15(6) y
N4 Ir1 N3 82.72(7) y
O2 Ir1 N3 163.08(6) y
N5 Ir1 N3 99.04(7) y
N2 Ir1 N3 96.67(7) y
N1 Ir1 N3 79.78(7) y
C16 N1 C12 117.59(19) y
C16 N1 Ir1 131.26(15) y
C12 N1 Ir1 108.89(14) y
C26 N2 C22 117.62(18) y
C26 N2 Ir1 132.00(14) y
C22 N2 Ir1 110.29(14) y
C36 N3 C32 116.82(19) y
C36 N3 Ir1 130.76(15) y
C32 N3 Ir1 109.99(14) y
C21 N4 C11 112.60(17) y
C21 N4 C31 108.66(17) y
C11 N4 C31 112.79(17) y
C21 N4 Ir1 107.39(12) y
C11 N4 Ir1 106.76(12) y
C31 N4 Ir1 108.41(13) y
C1 N5 Ir1 138.17(16) y
O1 C1 N5 124.1(2) y
O1 C1 C2 118.3(2) y
N5 C1 C2 117.6(2) y
N6 O2 Ir1 129.45(11) y
O2 N6 C3 109.80(15) y
O2 N6 C7 109.72(15) y
C3 N6 C7 117.02(16) y
C3A C3 C3B 108.4(2) y
C3A C3 C4 108.69(19) y
C3B C3 C4 111.9(2) y
C3A C3 N6 108.01(18) y
C3B C3 N6 112.29(18) y
C4 C3 N6 107.45(18) y
C5 C4 C3 114.0(2) y
C6 C5 C4 108.6(2) y
C5 C6 C7 114.7(2) y
C7A C7 C7B 109.2(2) y
C7A C7 C6 109.2(2) y
C7B C7 C6 111.8(2) y
C7A C7 N6 107.19(18) y
C7B C7 N6 112.00(18) y
C6 C7 N6 107.24(18) y
N4 C11 C12 109.40(18) y
C13 C12 N1 123.5(2) y
C13 C12 C11 120.6(2) y
N1 C12 C11 115.90(19) y
C12 C13 C14 118.2(2) y
C15 C14 C13 118.8(2) y
C14 C15 C16 121.6(2) y
N1 C16 C15 119.9(2) y
N1 C16 C17 122.1(2) y
C15 C16 C17 117.9(2) y
N4 C21 C22 108.26(17) y
N2 C22 C23 122.5(2) y
N2 C22 C21 117.14(18) y
C23 C22 C21 120.31(19) y
C22 C23 C24 119.8(2) y
C25 C24 C23 117.8(2) y
C24 C25 C26 121.2(2) y
N2 C26 C25 120.7(2) y
N2 C26 C27 120.7(2) y
C25 C26 C27 118.5(2) y
C32 C31 N4 111.09(18) y
N3 C32 C33 123.4(2) y
N3 C32 C31 116.63(19) y
C33 C32 C31 119.9(2) y
C34 C33 C32 119.6(3) y
C35 C34 C33 117.7(2) y
C34 C35 C36 121.8(2) y
N3 C36 C35 120.6(2) y
N3 C36 C37 121.6(2) y
C35 C36 C37 117.8(2) y
C41A B1A C51A 111.03(18) y
C41A B1A C61A 109.08(18) y
C51A B1A C61A 109.02(19) y
C41A B1A C71A 111.31(19) y
C51A B1A C71A 107.65(18) y
C61A B1A C71A 108.69(18) y
C46A C41A C42A 113.9(2) y
C46A C41A B1A 123.4(2) y
C42A C41A B1A 122.6(2) y
C43A C42A C41A 123.5(2) y
C44A C43A C42A 120.2(2) y
C45A C44A C43A 118.5(2) y
C44A C45A C46A 120.7(2) y
C45A C46A C41A 123.1(2) y
C56A C51A C52A 114.4(2) y
C56A C51A B1A 121.9(2) y
C52A C51A B1A 123.7(2) y
C53A C52A C51A 123.2(2) y
C54A C53A C52A 120.0(3) y
C55A C54A C53A 119.3(2) y
C54A C55A C56A 120.2(3) y
C55A C56A C51A 122.9(3) y
C66A C61A C62A 114.4(2) y
C66A C61A B1A 123.9(2) y
C62A C61A B1A 121.7(2) y
C63A C62A C61A 123.4(3) y
C64A C63A C62A 120.0(3) y
C65A C64A C63A 118.8(3) y
C64A C65A C66A 120.5(3) y
C65A C66A C61A 122.9(3) y
C76A C71A C72A 115.0(2) y
C76A C71A B1A 124.6(2) y
C72A C71A B1A 120.3(2) y
C73A C72A C71A 122.5(2) y
C74A C73A C72A 120.4(2) y
C73A C74A C75A 119.0(2) y
C74A C75A C76A 119.9(2) y
C75A C76A C71A 123.2(2) y
C71B B1B C51B 110.9(2) y
C71B B1B C41B 106.9(2) y
C51B B1B C41B 111.5(2) y
C71B B1B C61B 108.89(19) y
C51B B1B C61B 107.8(2) y
C41B B1B C61B 111.0(2) y
C42B C41B C46B 113.8(2) y
C42B C41B B1B 123.5(2) y
C46B C41B B1B 122.6(2) y
C43B C42B C41B 123.1(3) y
C44B C43B C42B 120.8(3) y
C45B C44B C43B 118.4(3) y
C44B C45B C46B 120.4(3) y
C45B C46B C41B 123.5(3) y
C52B C51B C56B 114.8(2) y
C52B C51B B1B 123.6(2) y
C56B C51B B1B 121.4(2) y
C53B C52B C51B 122.5(3) y
C54B C53B C52B 120.6(3) y
C53B C54B C55B 119.3(3) y
C54B C55B C56B 119.6(3) y
C55B C56B C51B 123.2(3) y
C66B C61B C62B 114.6(2) y
C66B C61B B1B 124.0(2) y
C62B C61B B1B 121.3(2) y
C63B C62B C61B 123.6(3) y
C64B C63B C62B 119.7(3) y
C65B C64B C63B 119.0(3) y
C64B C65B C66B 120.6(3) y
C65B C66B C61B 122.4(3) y
C72B C71B C76B 115.0(2) y
C72B C71B B1B 122.5(2) y
C76B C71B B1B 122.0(2) y
C73B C72B C71B 123.2(2) y
C74B C73B C72B 119.5(2) y
C75B C74B C73B 119.2(3) y
C74B C75B C76B 120.5(3) y
C75B C76B C71B 122.5(2) y

loop_
_geom_bond_atom_site_label_1
_geom_bond_atom_site_label_2
_geom_bond_distance
_geom_bond_publ_flag
Ir1 N4 2.0549(16) y
Ir1 O2 2.0682(14) y
Ir1 N5 2.0741(17) y
Ir1 N2 2.1014(18) y
Ir1 N1 2.1141(18) y
Ir1 N3 2.1324(18) y
N1 C16 1.359(3) y
N1 C12 1.373(3) y
N2 C26 1.361(3) y
N2 C22 1.370(3) y
N3 C36 1.366(3) y
N3 C32 1.368(3) y
N4 C21 1.488(3) y
N4 C11 1.489(3) y
N4 C31 1.494(3) y
N5 C1 1.311(3) y
C1 O1 1.265(3) y
C1 C2 1.515(3) y
O2 N6 1.422(2) y
N6 C3 1.533(3) y
N6 C7 1.556(3) y
C3 C3A 1.528(3) y
C3 C3B 1.529(3) y
C3 C4 1.531(3) y
C4 C5 1.519(4) y
C5 C6 1.509(4) y
C6 C7 1.532(3) y
C7 C7A 1.518(3) y
C7 C7B 1.525(3) y
C11 C12 1.500(3) y
C12 C13 1.368(3) y
C13 C14 1.388(4) y
C14 C15 1.363(4) y
C15 C16 1.389(3) y
C16 C17 1.492(3) y
C21 C22 1.502(3) y
C22 C23 1.371(3) y
C23 C24 1.381(3) y
C24 C25 1.379(3) y
C25 C26 1.386(3) y
C26 C27 1.492(3) y
C31 C32 1.486(3) y
C32 C33 1.374(3) y
C33 C34 1.375(4) y
C34 C35 1.369(4) y
C35 C36 1.392(3) y
C36 C37 1.492(3) y
B1A C41A 1.650(3) y
B1A C51A 1.655(3) y
B1A C61A 1.655(3) y
B1A C71A 1.659(3) y
C41A C46A 1.401(3) y
C41A C42A 1.408(3) y
C42A C43A 1.384(4) y
C43A C44A 1.384(4) y
C44A C45A 1.373(4) y
C45A C46A 1.392(3) y
C51A C56A 1.398(3) y
C51A C52A 1.400(3) y
C52A C53A 1.388(3) y
C53A C54A 1.371(4) y
C54A C55A 1.367(4) y
C55A C56A 1.394(4) y
C61A C66A 1.394(3) y
C61A C62A 1.399(3) y
C62A C63A 1.386(4) y
C63A C64A 1.375(4) y
C64A C65A 1.371(5) y
C65A C66A 1.391(4) y
C71A C76A 1.396(3) y
C71A C72A 1.405(3) y
C72A C73A 1.391(3) y
C73A C74A 1.379(4) y
C74A C75A 1.380(4) y
C75A C76A 1.393(3) y
B1B C71B 1.634(4) y
B1B C51B 1.648(4) y
B1B C41B 1.653(4) y
B1B C61B 1.657(4) y
C41B C42B 1.394(4) y
C41B C46B 1.403(3) y
C42B C43B 1.390(4) y
C43B C44B 1.373(4) y
C44B C45B 1.370(4) y
C45B C46B 1.386(4) y
C51B C52B 1.397(4) y
C51B C56B 1.398(4) y
C52B C53B 1.389(4) y
C53B C54B 1.369(5) y
C54B C55B 1.375(5) y
C55B C56B 1.389(4) y
C61B C66B 1.398(4) y
C61B C62B 1.400(4) y
C62B C63B 1.384(4) y
C63B C64B 1.377(5) y
C64B C65B 1.375(5) y
C65B C66B 1.392(4) y
C71B C72B 1.395(3) y
C71B C76B 1.398(3) y
C72B C73B 1.384(3) y
C73B C74B 1.381(4) y
C74B C75B 1.371(4) y
C75B C76B 1.380(4) y
C81 O81 1.389(4) y

loop_
_geom_hbond_atom_site_label_D
_geom_hbond_atom_site_label_H
_geom_hbond_atom_site_label_A
_geom_hbond_distance_DH
_geom_hbond_distance_HA
_geom_hbond_distance_DA
_geom_hbond_angle_DHA
N6 H6 O1 0.92 1.73 2.646(2) 178.6
O81 H81 O1 0.83 1.95 2.773(3) 173.1
